data_7125771
loop_
_publ_author_name
'Li, Qiuyun'
'Yuan, Xin'
'Li, Bin'
'Wang, Baiquan'

_publ_section_title
;
 The regioselective annulation of alkylidenecyclopropanes by
 Rh(iii)-catalyzed C-H/C-C activation to access spirocyclic benzosultams.
;
_journal_issue 12
_journal_name_full 'Chemical communications (Cambridge, England)'
_journal_page_first 1835
_journal_page_last 1838
_journal_paper_doi 10.1039/c9cc09621c
_journal_volume 56
_journal_year 2020
_chemical_formula_moiety 'C23 H18 Cl N O2 S'
_chemical_formula_sum 'C23 H18 Cl N O2 S'
_chemical_formula_weight 407.89
_space_group_crystal_system monoclinic
_space_group_IT_number 14
_space_group_name_Hall '-P 2yn'
_space_group_name_H-M_alt 'P 1 21/n 1'
_atom_sites_solution_hydrogens mixed
_atom_sites_solution_primary dual
_audit_creation_date 2019-07-24
_audit_creation_method
;
Olex2 1.2
(compiled 2018.05.29 svn.r3508 for OlexSys, GUI svn.r5506)
;
_audit_update_record
;
2019-07-24 deposited with the CCDC.	2020-01-03 downloaded from the CCDC.
;
_cell_angle_alpha 90
_cell_angle_beta 103.10(3)
_cell_angle_gamma 90
_cell_formula_units_Z 4
_cell_length_a 12.324(3)
_cell_length_b 10.527(2)
_cell_length_c 15.383(3)
_cell_measurement_reflns_used 5022
_cell_measurement_temperature 113(2)
_cell_measurement_theta_max 27.9825
_cell_measurement_theta_min 1.3591
_cell_volume 1943.8(7)
_computing_cell_refinement crystalclear
_computing_data_collection crystalclear
_computing_data_reduction crystalclear
_computing_molecular_graphics 'Olex2 (Dolomanov et al., 2009)'
_computing_publication_material 'Olex2 (Dolomanov et al., 2009)'
_computing_structure_refinement 'ShelXL (Sheldrick, 2015)'
_computing_structure_solution 'ShelXT (Sheldrick, 2015)'
_diffrn_ambient_temperature 113.15
_diffrn_measured_fraction_theta_full 0.995
_diffrn_measured_fraction_theta_max 0.993
_diffrn_measurement_device_type 'Bruker P4'
_diffrn_measurement_method '\w scans'
_diffrn_radiation_monochromator graphite
_diffrn_radiation_type MoK\a
_diffrn_radiation_wavelength 0.71073
_diffrn_reflns_av_R_equivalents 0.0918
_diffrn_reflns_av_unetI/netI 0.1066
_diffrn_reflns_Laue_measured_fraction_full 0.995
_diffrn_reflns_Laue_measured_fraction_max 0.993
_diffrn_reflns_limit_h_max 16
_diffrn_reflns_limit_h_min -16
_diffrn_reflns_limit_k_max 13
_diffrn_reflns_limit_k_min -13
_diffrn_reflns_limit_l_max 20
_diffrn_reflns_limit_l_min -20
_diffrn_reflns_number 22390
_diffrn_reflns_point_group_measured_fraction_full 0.995
_diffrn_reflns_point_group_measured_fraction_max 0.993
_diffrn_reflns_theta_full 25.242
_diffrn_reflns_theta_max 27.889
_diffrn_reflns_theta_min 1.918
_exptl_absorpt_coefficient_mu 0.323
_exptl_absorpt_correction_T_max 1
_exptl_absorpt_correction_T_min 0.5932
_exptl_absorpt_correction_type multi-scan
_exptl_absorpt_process_details crystalclear
_exptl_crystal_colour colourless
_exptl_crystal_colour_primary colourless
_exptl_crystal_density_diffrn 1.394
_exptl_crystal_description block
_exptl_crystal_F_000 848
_exptl_crystal_size_max 0.2
_exptl_crystal_size_mid 0.18
_exptl_crystal_size_min 0.12
_refine_diff_density_max 0.323
_refine_diff_density_min -0.495
_refine_diff_density_rms 0.089
_refine_ls_extinction_coef 0.0135(17)
_refine_ls_extinction_expression Fc^*^=kFc[1+0.001xFc^2^\l^3^/sin(2\q)]^-1/4^
_refine_ls_extinction_method 'SHELXL-2018/3 (Sheldrick 2018)'
_refine_ls_goodness_of_fit_ref 0.907
_refine_ls_hydrogen_treatment mixed
_refine_ls_matrix_type full
_refine_ls_number_parameters 259
_refine_ls_number_reflns 4612
_refine_ls_number_restraints 0
_refine_ls_restrained_S_all 0.907
_refine_ls_R_factor_all 0.0867
_refine_ls_R_factor_gt 0.0560
_refine_ls_shift/su_max 0.002
_refine_ls_shift/su_mean 0.000
_refine_ls_structure_factor_coef Fsqd
_refine_ls_weighting_details 'w=1/[\s^2^(Fo^2^)+(0.0690P)^2^] where P=(Fo^2^+2Fc^2^)/3'
_refine_ls_weighting_scheme calc
_refine_ls_wR_factor_gt 0.1295
_refine_ls_wR_factor_ref 0.1500
_reflns_Friedel_coverage 0.000
_reflns_number_gt 2266
_reflns_number_total 4612
_reflns_threshold_expression 'I > 2\s(I)'
_cod_data_source_file c9cc09621c2.cif
_cod_data_source_block shelxl
_cod_depositor_comments 'Adding full bibliography for 7125771--7125772.cif.'
_cod_original_cell_volume 1943.9(7)
_cod_database_code 7125771
_shelx_shelxl_version_number 2018/3
_shelx_space_group_comment
;
The symmetry employed for this shelxl refinement is uniquely defined
by the following loop, which should always be used as a source of
symmetry information in preference to the above space-group names.
They are only intended as comments.
;
_shelx_estimated_absorpt_t_max 0.962
_shelx_estimated_absorpt_t_min 0.938
_olex2_refinement_description
;
1. Fixed Uiso
 At 1.2 times of:
  All C(H) groups
 At 1.5 times of:
  All C(H,H,H) groups
2.a Ternary CH refined with riding coordinates:
 C15(H15)
2.b Aromatic/amide H refined with riding coordinates:
 C2(H2), C3(H3), C4(H4), C5(H5), C9(H9), C10(H10), C11(H11), C12(H12),
 C17(H17), C18(H18), C20(H20), C21(H21), C22(H22)
2.c Idealised Me refined as rotating group:
 C23(H23A,H23B,H23C)
;
_olex2_submission_special_instructions 'No special instructions were received'

loop_
_space_group_symop_operation_xyz
'x, y, z'
'-x+1/2, y+1/2, -z+1/2'
'-x, -y, -z'
'x-1/2, -y-1/2, z-1/2'

loop_
_atom_site_label
_atom_site_type_symbol
_atom_site_fract_x
_atom_site_fract_y
_atom_site_fract_z
_atom_site_U_iso_or_equiv
_atom_site_adp_type
_atom_site_occupancy
_atom_site_site_symmetry_order
_atom_site_calc_flag
_atom_site_refinement_flags_posn
S1 S 0.49362(5) 0.04271(6) 0.12538(4) 0.0264(2) Uani 1 1 d .
Cl1 Cl -0.14870(7) 0.13679(8) 0.14034(6) 0.0529(3) Uani 1 1 d .
O1 O 0.43210(15) -0.06061(15) 0.07377(12) 0.0321(5) Uani 1 1 d .
O2 O 0.60980(14) 0.01878(17) 0.16143(13) 0.0369(5) Uani 1 1 d .
N1 N 0.47648(17) 0.17961(19) 0.07206(15) 0.0249(5) Uani 1 1 d .
C1 C 0.4213(2) 0.0953(2) 0.20456(17) 0.0265(6) Uani 1 1 d .
C2 C 0.4188(2) 0.0392(3) 0.28644(18) 0.0346(7) Uani 1 1 d .
H2 H 0.460220 -0.035708 0.305978 0.042 Uiso 1 1 calc R
C3 C 0.3542(2) 0.0963(3) 0.33806(19) 0.0401(7) Uani 1 1 d .
H3 H 0.349208 0.059418 0.393391 0.048 Uiso 1 1 calc R
C4 C 0.2960(2) 0.2086(3) 0.30875(18) 0.0345(7) Uani 1 1 d .
H4 H 0.254214 0.248650 0.345846 0.041 Uiso 1 1 calc R
C5 C 0.2981(2) 0.2624(3) 0.22680(18) 0.0299(6) Uani 1 1 d .
H5 H 0.257702 0.338027 0.207589 0.036 Uiso 1 1 calc R
C6 C 0.3607(2) 0.2034(2) 0.17297(16) 0.0235(6) Uani 1 1 d .
C7 C 0.3710(2) 0.2442(2) 0.08027(16) 0.0242(6) Uani 1 1 d .
C8 C 0.3781(2) 0.3875(2) 0.06812(17) 0.0256(6) Uani 1 1 d .
C9 C 0.4373(2) 0.4764(2) 0.12830(19) 0.0318(6) Uani 1 1 d .
H9 H 0.482512 0.449978 0.183858 0.038 Uiso 1 1 calc R
C10 C 0.4284(2) 0.6046(3) 0.1050(2) 0.0369(7) Uani 1 1 d .
H10 H 0.467905 0.666328 0.145037 0.044 Uiso 1 1 calc R
C11 C 0.3622(2) 0.6429(3) 0.0235(2) 0.0356(7) Uani 1 1 d .
H11 H 0.354831 0.730856 0.009468 0.043 Uiso 1 1 calc R
C12 C 0.3068(2) 0.5543(2) -0.03762(19) 0.0320(7) Uani 1 1 d .
H12 H 0.263672 0.580812 -0.093965 0.038 Uiso 1 1 calc R
C13 C 0.3154(2) 0.4257(2) -0.01489(17) 0.0263(6) Uani 1 1 d .
C14 C 0.2636(2) 0.3144(2) -0.06673(17) 0.0260(6) Uani 1 1 d .
C15 C 0.2691(2) 0.2049(2) -0.00025(16) 0.0239(6) Uani 1 1 d .
H15 H 0.287654 0.124249 -0.028027 0.029 Uiso 1 1 calc R
C16 C 0.1607(2) 0.1875(2) 0.03068(16) 0.0244(6) Uani 1 1 d .
C17 C 0.0805(2) 0.2816(2) 0.02085(17) 0.0285(6) Uani 1 1 d .
H17 H 0.090687 0.357839 -0.009340 0.034 Uiso 1 1 calc R
C18 C -0.0152(2) 0.2670(3) 0.05433(18) 0.0326(7) Uani 1 1 d .
H18 H -0.069508 0.332453 0.047087 0.039 Uiso 1 1 calc R
C19 C -0.0295(2) 0.1545(3) 0.09861(18) 0.0337(7) Uani 1 1 d .
C20 C 0.0484(2) 0.0579(3) 0.10771(18) 0.0341(7) Uani 1 1 d .
H20 H 0.037836 -0.018710 0.137399 0.041 Uiso 1 1 calc R
C21 C 0.1421(2) 0.0741(2) 0.07301(18) 0.0290(6) Uani 1 1 d .
H21 H 0.194658 0.006981 0.078000 0.035 Uiso 1 1 calc R
C22 C 0.2229(2) 0.3115(2) -0.15485(17) 0.0318(6) Uani 1 1 d .
H22 H 0.227726 0.387366 -0.187205 0.038 Uiso 1 1 calc R
C23 C 0.1702(3) 0.1982(3) -0.20693(19) 0.0420(8) Uani 1 1 d .
H23A H 0.204158 0.184460 -0.257943 0.063 Uiso 1 1 calc GR
H23B H 0.090136 0.213179 -0.228444 0.063 Uiso 1 1 calc GR
H23C H 0.181939 0.122943 -0.168439 0.063 Uiso 1 1 calc GR
H1 H 0.490(3) 0.174(3) 0.019(2) 0.063(11) Uiso 1 1 d .

loop_
_atom_site_aniso_label
_atom_site_aniso_U_11
_atom_site_aniso_U_22
_atom_site_aniso_U_33
_atom_site_aniso_U_23
_atom_site_aniso_U_13
_atom_site_aniso_U_12
S1 0.0295(4) 0.0215(4) 0.0285(4) -0.0022(3) 0.0074(3) 0.0002(3)
Cl1 0.0463(5) 0.0498(5) 0.0734(6) 0.0160(4) 0.0366(4) 0.0036(4)
O1 0.0420(12) 0.0234(10) 0.0317(11) -0.0081(8) 0.0103(9) -0.0066(8)
O2 0.0275(11) 0.0362(11) 0.0453(13) -0.0025(9) 0.0048(9) 0.0087(9)
N1 0.0265(12) 0.0217(12) 0.0291(13) 0.0001(9) 0.0118(10) 0.0003(9)
C1 0.0296(15) 0.0256(14) 0.0254(14) -0.0030(11) 0.0087(11) -0.0040(12)
C2 0.0431(18) 0.0309(16) 0.0285(15) 0.0028(12) 0.0055(13) -0.0048(13)
C3 0.055(2) 0.0429(18) 0.0244(15) -0.0030(13) 0.0125(14) -0.0145(15)
C4 0.0404(17) 0.0385(17) 0.0290(15) -0.0091(13) 0.0172(13) -0.0100(14)
C5 0.0294(15) 0.0313(15) 0.0301(15) -0.0042(12) 0.0094(12) -0.0020(12)
C6 0.0231(14) 0.0247(13) 0.0236(13) -0.0011(10) 0.0072(10) -0.0006(11)
C7 0.0282(14) 0.0233(14) 0.0223(13) 0.0002(10) 0.0084(11) 0.0030(11)
C8 0.0282(15) 0.0226(14) 0.0298(14) -0.0034(11) 0.0149(11) -0.0028(11)
C9 0.0322(16) 0.0278(15) 0.0371(16) -0.0056(12) 0.0112(12) -0.0007(12)
C10 0.0405(17) 0.0235(15) 0.052(2) -0.0090(13) 0.0224(15) -0.0072(13)
C11 0.0411(17) 0.0214(14) 0.0527(19) 0.0019(13) 0.0280(15) 0.0027(13)
C12 0.0401(17) 0.0255(15) 0.0357(16) 0.0053(12) 0.0193(13) 0.0018(12)
C13 0.0316(15) 0.0236(14) 0.0285(14) -0.0004(11) 0.0172(12) -0.0034(12)
C14 0.0268(14) 0.0230(14) 0.0299(14) 0.0047(11) 0.0099(11) 0.0036(11)
C15 0.0287(14) 0.0173(13) 0.0270(14) -0.0005(10) 0.0095(11) 0.0002(11)
C16 0.0261(14) 0.0233(13) 0.0226(13) -0.0001(10) 0.0029(11) -0.0068(11)
C17 0.0312(15) 0.0239(14) 0.0306(15) 0.0026(11) 0.0076(12) -0.0011(12)
C18 0.0355(16) 0.0278(15) 0.0361(16) 0.0000(12) 0.0114(13) 0.0025(13)
C19 0.0323(16) 0.0368(16) 0.0343(16) -0.0001(13) 0.0126(13) -0.0017(13)
C20 0.0386(17) 0.0299(16) 0.0343(16) 0.0064(12) 0.0098(13) -0.0030(13)
C21 0.0309(15) 0.0226(14) 0.0332(15) 0.0025(11) 0.0065(12) -0.0005(12)
C22 0.0397(17) 0.0271(14) 0.0291(15) 0.0035(12) 0.0092(13) -0.0004(13)
C23 0.0509(19) 0.0380(17) 0.0327(17) 0.0004(13) 0.0002(14) 0.0015(15)

loop_
_atom_type_symbol
_atom_type_description
_atom_type_scat_dispersion_real
_atom_type_scat_dispersion_imag
_atom_type_scat_source
C C 0.0033 0.0016 'International Tables Vol C Tables 4.2.6.8 and 6.1.1.4'
H H 0.0000 0.0000 'International Tables Vol C Tables 4.2.6.8 and 6.1.1.4'
Cl Cl 0.1484 0.1585 'International Tables Vol C Tables 4.2.6.8 and 6.1.1.4'
N N 0.0061 0.0033 'International Tables Vol C Tables 4.2.6.8 and 6.1.1.4'
O O 0.0106 0.0060 'International Tables Vol C Tables 4.2.6.8 and 6.1.1.4'
S S 0.1246 0.1234 'International Tables Vol C Tables 4.2.6.8 and 6.1.1.4'

loop_
_geom_angle_atom_site_label_1
_geom_angle_atom_site_label_2
_geom_angle_atom_site_label_3
_geom_angle
O1 S1 N1 112.96(11)
O1 S1 C1 109.34(11)
O2 S1 O1 115.50(11)
O2 S1 N1 110.48(11)
O2 S1 C1 113.99(12)
N1 S1 C1 92.37(12)
S1 N1 H1 112(2)
C7 N1 S1 111.77(16)
C7 N1 H1 118(2)
C2 C1 S1 127.6(2)
C6 C1 S1 109.49(18)
C6 C1 C2 122.9(2)
C1 C2 H2 121.1
C3 C2 C1 117.8(3)
C3 C2 H2 121.1
C2 C3 H3 120.0
C2 C3 C4 120.0(3)
C4 C3 H3 120.0
C3 C4 H4 119.2
C5 C4 C3 121.5(3)
C5 C4 H4 119.2
C4 C5 H5 120.6
C4 C5 C6 118.9(3)
C6 C5 H5 120.6
C1 C6 C5 118.8(2)
C1 C6 C7 114.0(2)
C5 C6 C7 127.2(2)
N1 C7 C6 102.09(19)
N1 C7 C8 111.35(19)
N1 C7 C15 111.14(19)
C6 C7 C8 114.4(2)
C6 C7 C15 115.7(2)
C8 C7 C15 102.51(19)
C9 C8 C7 128.0(2)
C13 C8 C7 111.2(2)
C13 C8 C9 120.7(2)
C8 C9 H9 120.7
C10 C9 C8 118.6(3)
C10 C9 H9 120.7
C9 C10 H10 119.7
C11 C10 C9 120.5(3)
C11 C10 H10 119.7
C10 C11 H11 119.6
C12 C11 C10 120.9(3)
C12 C11 H11 119.6
C11 C12 H12 120.5
C11 C12 C13 118.9(3)
C13 C12 H12 120.5
C8 C13 C12 120.3(2)
C8 C13 C14 110.4(2)
C12 C13 C14 129.4(3)
C13 C14 C15 106.7(2)
C22 C14 C13 125.6(2)
C22 C14 C15 127.6(2)
C7 C15 H15 109.5
C14 C15 C7 103.26(19)
C14 C15 H15 109.5
C16 C15 C7 112.16(19)
C16 C15 C14 112.9(2)
C16 C15 H15 109.5
C17 C16 C15 122.3(2)
C17 C16 C21 118.1(2)
C21 C16 C15 119.6(2)
C16 C17 H17 119.2
C16 C17 C18 121.5(2)
C18 C17 H17 119.2
C17 C18 H18 120.6
C19 C18 C17 118.9(2)
C19 C18 H18 120.6
C18 C19 Cl1 118.7(2)
C20 C19 Cl1 120.5(2)
C20 C19 C18 120.7(3)
C19 C20 H20 120.3
C19 C20 C21 119.3(2)
C21 C20 H20 120.3
C16 C21 H21 119.3
C20 C21 C16 121.4(2)
C20 C21 H21 119.3
C14 C22 H22 117.4
C14 C22 C23 125.3(2)
C23 C22 H22 117.4
C22 C23 H23A 109.5
C22 C23 H23B 109.5
C22 C23 H23C 109.5
H23A C23 H23B 109.5
H23A C23 H23C 109.5
H23B C23 H23C 109.5

loop_
_geom_bond_atom_site_label_1
_geom_bond_atom_site_label_2
_geom_bond_distance
S1 O1 1.4544(18)
S1 O2 1.4356(19)
S1 N1 1.648(2)
S1 C1 1.754(3)
Cl1 C19 1.741(3)
N1 C7 1.497(3)
N1 H1 0.87(3)
C1 C2 1.398(3)
C1 C6 1.387(3)
C2 H2 0.9500
C2 C3 1.383(4)
C3 H3 0.9500
C3 C4 1.403(4)
C4 H4 0.9500
C4 C5 1.388(4)
C5 H5 0.9500
C5 C6 1.399(3)
C6 C7 1.522(3)
C7 C8 1.525(3)
C7 C15 1.606(3)
C8 C9 1.400(3)
C8 C13 1.394(3)
C9 H9 0.9500
C9 C10 1.395(4)
C10 H10 0.9500
C10 C11 1.391(4)
C11 H11 0.9500
C11 C12 1.389(4)
C12 H12 0.9500
C12 C13 1.397(3)
C13 C14 1.478(3)
C14 C15 1.532(3)
C14 C22 1.335(3)
C15 H15 1.0000
C15 C16 1.526(3)
C16 C17 1.383(3)
C16 C21 1.404(3)
C17 H17 0.9500
C17 C18 1.398(3)
C18 H18 0.9500
C18 C19 1.398(4)
C19 C20 1.383(4)
C20 H20 0.9500
C20 C21 1.388(3)
C21 H21 0.9500
C22 H22 0.9500
C22 C23 1.500(4)
C23 H23A 0.9800
C23 H23B 0.9800
C23 H23C 0.9800

loop_
_geom_hbond_atom_site_label_D
_geom_hbond_atom_site_label_H
_geom_hbond_atom_site_label_A
_geom_hbond_distance_DH
_geom_hbond_distance_HA
_geom_hbond_distance_DA
_geom_hbond_angle_DHA
_geom_hbond_site_symmetry_A
_geom_hbond_publ_flag
N1 H1 O1 0.87(3) 2.23(3) 3.003(3) 147(3) 3_655 yes

loop_
_geom_torsion_atom_site_label_1
_geom_torsion_atom_site_label_2
_geom_torsion_atom_site_label_3
_geom_torsion_atom_site_label_4
_geom_torsion
S1 N1 C7 C6 32.9(2)
S1 N1 C7 C8 155.42(17)
S1 N1 C7 C15 -91.0(2)
S1 C1 C2 C3 -178.9(2)
S1 C1 C6 C5 -178.94(19)
S1 C1 C6 C7 1.2(3)
Cl1 C19 C20 C21 179.4(2)
O1 S1 N1 C7 82.33(19)
O1 S1 C1 C2 79.1(3)
O1 S1 C1 C6 -99.00(19)
O2 S1 N1 C7 -146.58(17)
O2 S1 C1 C2 -51.9(3)
O2 S1 C1 C6 130.04(18)
N1 S1 C1 C2 -165.5(2)
N1 S1 C1 C6 16.4(2)
N1 C7 C8 C9 -74.4(3)
N1 C7 C8 C13 105.6(2)
N1 C7 C15 C14 -97.0(2)
N1 C7 C15 C16 141.2(2)
C1 S1 N1 C7 -29.85(18)
C1 C2 C3 C4 -1.6(4)
C1 C6 C7 N1 -20.5(3)
C1 C6 C7 C8 -140.9(2)
C1 C6 C7 C15 100.3(3)
C2 C1 C6 C5 2.9(4)
C2 C1 C6 C7 -177.0(2)
C2 C3 C4 C5 2.4(4)
C3 C4 C5 C6 -0.6(4)
C4 C5 C6 C1 -2.0(4)
C4 C5 C6 C7 177.9(2)
C5 C6 C7 N1 159.7(2)
C5 C6 C7 C8 39.3(4)
C5 C6 C7 C15 -79.5(3)
C6 C1 C2 C3 -1.1(4)
C6 C7 C8 C9 40.7(3)
C6 C7 C8 C13 -139.3(2)
C6 C7 C15 C14 147.2(2)
C6 C7 C15 C16 25.4(3)
C7 C8 C9 C10 -177.3(2)
C7 C8 C13 C12 177.1(2)
C7 C8 C13 C14 -1.5(3)
C7 C15 C16 C17 98.3(3)
C7 C15 C16 C21 -79.8(3)
C8 C7 C15 C14 22.1(2)
C8 C7 C15 C16 -99.7(2)
C8 C9 C10 C11 -0.1(4)
C8 C13 C14 C15 16.7(3)
C8 C13 C14 C22 -161.9(3)
C9 C8 C13 C12 -2.9(4)
C9 C8 C13 C14 178.5(2)
C9 C10 C11 C12 -2.3(4)
C10 C11 C12 C13 2.1(4)
C11 C12 C13 C8 0.5(3)
C11 C12 C13 C14 178.8(2)
C12 C13 C14 C15 -161.8(2)
C12 C13 C14 C22 19.7(4)
C13 C8 C9 C10 2.7(4)
C13 C14 C15 C7 -23.8(2)
C13 C14 C15 C16 97.6(2)
C13 C14 C22 C23 -179.9(2)
C14 C15 C16 C17 -17.8(3)
C14 C15 C16 C21 164.1(2)
C15 C7 C8 C9 166.7(2)
C15 C7 C8 C13 -13.3(2)
C15 C14 C22 C23 1.9(4)
C15 C16 C17 C18 -176.1(2)
C15 C16 C21 C20 175.4(2)
C16 C17 C18 C19 0.0(4)
C17 C16 C21 C20 -2.8(4)
C17 C18 C19 Cl1 179.9(2)
C17 C18 C19 C20 -1.3(4)
C18 C19 C20 C21 0.6(4)
C19 C20 C21 C16 1.5(4)
C21 C16 C17 C18 2.0(4)
C22 C14 C15 C7 154.7(3)
C22 C14 C15 C16 -83.9(3)
